data_4341207
loop_
_publ_author_name
'Majumdar, Subhojit'
'Stauber, Julia M.'
'Palluccio, Taryn D.'
'Cai, Xiaochen'
'Velian, Alexandra'
'Rybak-Akimova, Elena V'
'Temprado, Manuel'
'Captain, Burjor'
'Cummins, Christopher C.'
'Hoff, Carl D.'

_publ_section_title
;
 Role of Axial Base Coordination in Isonitrile Binding and Chalcogen Atom
 Transfer to Vanadium(III) Complexes.
;
_journal_name_full 'Inorganic chemistry'
_journal_page_first 141003140335004
_journal_paper_doi 10.1021/ic5017005
_journal_year 2014
_chemical_formula_moiety 'C15 H39 N4 S Si3 V'
_chemical_formula_sum 'C15 H39 N4 S Si3 V'
_chemical_formula_weight 442.77
_chemical_name_systematic
; 
 ? 
;
_space_group_crystal_system monoclinic
_space_group_IT_number 9
_space_group_name_Hall 'C -2yc'
_space_group_name_H-M_alt 'C 1 c 1'
_symmetry_space_group_name_Hall 'C -2yc'
_symmetry_space_group_name_H-M 'C 1 c 1'
_atom_sites_solution_hydrogens geom
_atom_sites_solution_primary direct
_atom_sites_solution_secondary difmap
_audit_creation_method SHELXL-97
_cell_angle_alpha 90.00
_cell_angle_beta 109.670(2)
_cell_angle_gamma 90.00
_cell_formula_units_Z 4
_cell_length_a 17.0993(19)
_cell_length_b 9.6050(11)
_cell_length_c 15.5131(18)
_cell_measurement_temperature 100(2)
_cell_volume 2399.2(5)
_computing_cell_refinement 'SAINT 7.46A (Bruker-AXS, 2011)'
_computing_data_collection 'APEX2 v2011.4.0 (Bruker-AXS, 2011)'
_computing_data_reduction 'SAINT 7.46A (Bruker-AXS, 2011)'
_computing_structure_refinement 'SHELXL-97 (Sheldrick, 2008)'
_computing_structure_solution 'SHELXS-97 (Sheldrick, 2008)'
_diffrn_ambient_temperature 100(2)
_diffrn_detector_area_resol_mean 8.3
_diffrn_measured_fraction_theta_full 1.000
_diffrn_measured_fraction_theta_max 1.000
_diffrn_measurement_device_type 'Bruker Smart APEX2 CCD'
_diffrn_measurement_method '\f and \w scans'
_diffrn_radiation_monochromator graphite
_diffrn_radiation_source 'fine-focus sealed tube'
_diffrn_radiation_type MoK\a
_diffrn_radiation_wavelength 0.71073
_diffrn_reflns_av_R_equivalents 0.0237
_diffrn_reflns_av_sigmaI/netI 0.0217
_diffrn_reflns_limit_h_max 21
_diffrn_reflns_limit_h_min -21
_diffrn_reflns_limit_k_max 12
_diffrn_reflns_limit_k_min -12
_diffrn_reflns_limit_l_max 19
_diffrn_reflns_limit_l_min -19
_diffrn_reflns_number 21059
_diffrn_reflns_theta_full 26.37
_diffrn_reflns_theta_max 26.37
_diffrn_reflns_theta_min 2.47
_exptl_absorpt_coefficient_mu 0.656
_exptl_absorpt_correction_T_max 0.7465
_exptl_absorpt_correction_T_min 0.7012
_exptl_absorpt_correction_type multi-scan
_exptl_absorpt_process_details 'SADABS (Sheldrick, 2009)'
_exptl_crystal_density_diffrn 1.226
_exptl_crystal_density_method 'not measured'
_exptl_crystal_F_000 952
_exptl_crystal_size_max .15
_exptl_crystal_size_mid .13
_exptl_crystal_size_min .1
_refine_diff_density_max 0.258
_refine_diff_density_min -0.125
_refine_diff_density_rms 0.035
_refine_ls_abs_structure_details 'Flack H D (1983), Acta Cryst. A39, 876-881'
_refine_ls_abs_structure_Flack 0.044(10)
_refine_ls_extinction_method none
_refine_ls_goodness_of_fit_ref 1.062
_refine_ls_hydrogen_treatment mixed
_refine_ls_matrix_type full
_refine_ls_number_parameters 226
_refine_ls_number_reflns 4896
_refine_ls_number_restraints 2
_refine_ls_restrained_S_all 1.062
_refine_ls_R_factor_all 0.0182
_refine_ls_R_factor_gt 0.0178
_refine_ls_shift/su_max 0.001
_refine_ls_shift/su_mean 0.000
_refine_ls_structure_factor_coef Fsqd
_refine_ls_weighting_details 'calc w=1/[\s^2^(Fo^2^)+(0.0257P)^2^+0.4976P] where P=(Fo^2^+2Fc^2^)/3'
_refine_ls_weighting_scheme calc
_refine_ls_wR_factor_gt 0.0460
_refine_ls_wR_factor_ref 0.0463
_reflns_number_gt 4822
_reflns_number_total 4896
_reflns_threshold_expression >2sigma(I)
_cod_data_source_file ic5017005_si_004.cif
_cod_data_source_block final
_cod_database_code 4341207
_shelx_space_group_comment
;
The symmetry employed for this shelxl refinement is uniquely defined
by the following loop, which should always be used as a source of
symmetry information in preference to the above space-group names.
They are only intended as comments.
;

loop_
_symmetry_equiv_pos_as_xyz
'x, y, z'
'x, -y, z+1/2'
'x+1/2, y+1/2, z'
'x+1/2, -y+1/2, z+1/2'

loop_
_atom_site_label
_atom_site_type_symbol
_atom_site_fract_x
_atom_site_fract_y
_atom_site_fract_z
_atom_site_U_iso_or_equiv
_atom_site_adp_type
_atom_site_occupancy
_atom_site_symmetry_multiplicity
_atom_site_calc_flag
_atom_site_refinement_flags
V1 V 0.002941(13) 0.59273(2) 0.843116(14) 0.01205(6) Uani 1 1 d .
S1 S 0.01606(2) 0.46381(4) 0.95410(2) 0.01843(8) Uani 1 1 d .
Si1 Si 0.17885(2) 0.44040(4) 0.87292(3) 0.01556(9) Uani 1 1 d .
N1 N 0.09214(7) 0.53425(13) 0.80550(8) 0.0140(2) Uani 1 1 d .
Si2 Si -0.15518(2) 0.38906(4) 0.76273(3) 0.01569(9) Uani 1 1 d .
N2 N -0.10400(7) 0.54631(13) 0.76131(8) 0.0155(2) Uani 1 1 d .
Si3 Si 0.00042(2) 0.81319(4) 1.00028(2) 0.01488(9) Uani 1 1 d .
N3 N 0.01347(7) 0.77174(13) 0.89646(8) 0.0156(2) Uani 1 1 d .
N11 N -0.01079(7) 0.74233(12) 0.71667(8) 0.0136(2) Uani 1 1 d .
C11 C 0.22701(10) 0.52453(19) 0.98737(11) 0.0245(4) Uani 1 1 d .
H11A H 0.2332 0.6246 0.9792 0.037 Uiso 1 1 calc R
H11B H 0.2817 0.4833 1.0183 0.037 Uiso 1 1 calc R
H11C H 0.1914 0.5098 1.0245 0.037 Uiso 1 1 calc R
C12 C 0.25844(9) 0.44334(18) 0.81461(11) 0.0243(3) Uani 1 1 d .
H12A H 0.2365 0.3956 0.7555 0.036 Uiso 1 1 calc R
H12B H 0.3089 0.3959 0.8530 0.036 Uiso 1 1 calc R
H12C H 0.2716 0.5400 0.8047 0.036 Uiso 1 1 calc R
C13 C 0.15563(10) 0.25416(17) 0.88726(11) 0.0234(3) Uani 1 1 d .
H13A H 0.1146 0.2481 0.9186 0.035 Uiso 1 1 calc R
H13B H 0.2067 0.2065 0.9237 0.035 Uiso 1 1 calc R
H13C H 0.1333 0.2099 0.8270 0.035 Uiso 1 1 calc R
C14 C 0.08160(9) 0.55947(16) 0.70848(9) 0.0170(3) Uani 1 1 d .
H14A H 0.0365 0.5000 0.6689 0.020 Uiso 1 1 calc R
H14B H 0.1335 0.5361 0.6968 0.020 Uiso 1 1 calc R
C15 C 0.06046(9) 0.71091(16) 0.68706(9) 0.0161(3) Uani 1 1 d .
H15A H 0.1084 0.7705 0.7202 0.019 Uiso 1 1 calc R
H15B H 0.0459 0.7281 0.6206 0.019 Uiso 1 1 calc R
C21 C -0.24271(9) 0.36596(19) 0.65156(11) 0.0248(3) Uani 1 1 d .
H21A H -0.2868 0.4333 0.6480 0.037 Uiso 1 1 calc R
H21B H -0.2649 0.2713 0.6482 0.037 Uiso 1 1 calc R
H21C H -0.2222 0.3813 0.6005 0.037 Uiso 1 1 calc R
C22 C -0.08362(10) 0.23882(17) 0.77244(11) 0.0213(3) Uani 1 1 d .
H22A H -0.0486 0.2565 0.7349 0.032 Uiso 1 1 calc R
H22B H -0.1162 0.1540 0.7509 0.032 Uiso 1 1 calc R
H22C H -0.0485 0.2270 0.8365 0.032 Uiso 1 1 calc R
C23 C -0.20137(11) 0.38431(18) 0.85572(12) 0.0268(4) Uani 1 1 d .
H23A H -0.1572 0.3938 0.9152 0.040 Uiso 1 1 calc R
H23B H -0.2302 0.2955 0.8535 0.040 Uiso 1 1 calc R
H23C H -0.2410 0.4611 0.8474 0.040 Uiso 1 1 calc R
C24 C -0.14752(9) 0.65573(16) 0.69655(11) 0.0208(3) Uani 1 1 d .
H24A H -0.1621 0.7338 0.7300 0.025 Uiso 1 1 calc R
H24B H -0.1994 0.6181 0.6523 0.025 Uiso 1 1 calc R
C25 C -0.09075(9) 0.70634(16) 0.64666(10) 0.0186(3) Uani 1 1 d .
H25A H -0.0828 0.6325 0.6059 0.022 Uiso 1 1 calc R
H25B H -0.1150 0.7890 0.6090 0.022 Uiso 1 1 calc R
C31 C -0.02248(10) 1.00375(17) 1.00149(10) 0.0231(3) Uani 1 1 d .
H31A H 0.0283 1.0572 1.0095 0.035 Uiso 1 1 calc R
H31B H -0.0428 1.0240 1.0522 0.035 Uiso 1 1 calc R
H31C H -0.0649 1.0298 0.9434 0.035 Uiso 1 1 calc R
C32 C 0.09738(11) 0.77954(19) 1.09855(11) 0.0259(4) Uani 1 1 d .
H32A H 0.1125 0.6811 1.0990 0.039 Uiso 1 1 calc R
H32B H 0.0882 0.8024 1.1559 0.039 Uiso 1 1 calc R
H32C H 0.1424 0.8374 1.0924 0.039 Uiso 1 1 calc R
C33 C -0.08937(10) 0.71767(18) 1.01508(11) 0.0209(3) Uani 1 1 d .
H33A H -0.1313 0.7007 0.9550 0.031 Uiso 1 1 calc R
H33B H -0.1137 0.7737 1.0524 0.031 Uiso 1 1 calc R
H33C H -0.0702 0.6286 1.0456 0.031 Uiso 1 1 calc R
C34 C 0.04540(10) 0.88241(16) 0.85135(11) 0.0209(3) Uani 1 1 d .
H34A H 0.1038 0.8630 0.8571 0.025 Uiso 1 1 calc R
H34B H 0.0432 0.9735 0.8803 0.025 Uiso 1 1 calc R
C35 C -0.00861(10) 0.88508(15) 0.75158(10) 0.0194(3) Uani 1 1 d .
H35A H -0.0654 0.9167 0.7453 0.023 Uiso 1 1 calc R
H35B H 0.0149 0.9495 0.7169 0.023 Uiso 1 1 calc R

loop_
_atom_site_aniso_label
_atom_site_aniso_U_11
_atom_site_aniso_U_22
_atom_site_aniso_U_33
_atom_site_aniso_U_23
_atom_site_aniso_U_13
_atom_site_aniso_U_12
V1 0.01401(11) 0.00992(12) 0.01296(11) -0.00027(10) 0.00552(8) -0.00002(10)
S1 0.02381(19) 0.01591(19) 0.01633(17) 0.00253(14) 0.00775(14) -0.00004(15)
Si1 0.01402(18) 0.0144(2) 0.01620(19) 0.00004(16) 0.00239(15) 0.00221(16)
N1 0.0142(6) 0.0146(6) 0.0131(6) 0.0002(4) 0.0046(5) 0.0024(5)
Si2 0.01508(19) 0.0132(2) 0.0202(2) -0.00167(15) 0.00786(16) -0.00174(16)
N2 0.0150(6) 0.0131(6) 0.0182(6) 0.0026(5) 0.0053(5) 0.0017(5)
Si3 0.01767(19) 0.0155(2) 0.01172(17) -0.00126(15) 0.00527(14) 0.00016(15)
N3 0.0210(6) 0.0115(6) 0.0166(6) -0.0018(5) 0.0093(5) -0.0028(5)
N11 0.0155(6) 0.0112(6) 0.0142(6) 0.0011(5) 0.0052(5) 0.0025(5)
C11 0.0208(8) 0.0268(9) 0.0206(8) -0.0034(6) -0.0001(6) 0.0020(7)
C12 0.0163(7) 0.0279(9) 0.0279(9) 0.0005(7) 0.0064(6) 0.0044(6)
C13 0.0244(8) 0.0162(8) 0.0263(8) 0.0031(6) 0.0044(6) 0.0043(6)
C14 0.0181(7) 0.0195(8) 0.0143(7) 0.0013(6) 0.0065(6) 0.0060(6)
C15 0.0182(7) 0.0181(8) 0.0139(7) 0.0008(5) 0.0077(6) 0.0004(6)
C21 0.0181(8) 0.0249(9) 0.0297(9) -0.0047(7) 0.0056(7) -0.0044(6)
C22 0.0225(8) 0.0149(8) 0.0275(8) -0.0006(6) 0.0097(6) 0.0003(6)
C23 0.0295(9) 0.0244(9) 0.0328(9) -0.0043(7) 0.0190(8) -0.0081(7)
C24 0.0153(7) 0.0178(8) 0.0280(8) 0.0061(7) 0.0057(6) 0.0035(6)
C25 0.0193(7) 0.0165(8) 0.0181(7) 0.0047(6) 0.0037(6) 0.0032(6)
C31 0.0325(9) 0.0188(8) 0.0188(7) -0.0040(6) 0.0097(6) 0.0027(7)
C32 0.0262(8) 0.0267(9) 0.0197(8) -0.0009(7) 0.0011(6) -0.0003(7)
C33 0.0223(8) 0.0222(9) 0.0219(7) 0.0023(6) 0.0125(6) 0.0023(6)
C34 0.0318(8) 0.0140(8) 0.0222(7) -0.0037(6) 0.0162(7) -0.0067(6)
C35 0.0305(8) 0.0103(7) 0.0219(8) 0.0003(6) 0.0145(7) -0.0001(6)

loop_
_atom_type_symbol
_atom_type_description
_atom_type_scat_dispersion_real
_atom_type_scat_dispersion_imag
_atom_type_scat_source
C C 0.0033 0.0016 'International Tables Vol C Tables 4.2.6.8 and 6.1.1.4'
N N 0.0061 0.0033 'International Tables Vol C Tables 4.2.6.8 and 6.1.1.4'
Si Si 0.0817 0.0704 'International Tables Vol C Tables 4.2.6.8 and 6.1.1.4'
S S 0.1246 0.1234 'International Tables Vol C Tables 4.2.6.8 and 6.1.1.4'
V V 0.3005 0.5294 'International Tables Vol C Tables 4.2.6.8 and 6.1.1.4'
H H 0.0000 0.0000 'International Tables Vol C Tables 4.2.6.8 and 6.1.1.4'

loop_
_geom_angle_atom_site_label_1
_geom_angle_atom_site_label_2
_geom_angle_atom_site_label_3
_geom_angle
N3 V1 N1 115.91(5)
N3 V1 N2 115.81(5)
N1 V1 N2 114.83(5)
N3 V1 S1 102.25(4)
N1 V1 S1 101.88(4)
N2 V1 S1 103.07(4)
N3 V1 N11 77.29(5)
N1 V1 N11 77.94(5)
N2 V1 N11 77.57(5)
S1 V1 N11 179.34(3)
N1 Si1 C13 113.24(7)
N1 Si1 C11 111.01(7)
C13 Si1 C11 110.19(8)
N1 Si1 C12 108.13(7)
C13 Si1 C12 106.95(8)
C11 Si1 C12 107.03(8)
C14 N1 Si1 118.87(9)
C14 N1 V1 115.57(9)
Si1 N1 V1 125.26(7)
N2 Si2 C23 112.02(7)
N2 Si2 C22 110.59(7)
C23 Si2 C22 110.86(8)
N2 Si2 C21 109.75(7)
C23 Si2 C21 107.07(8)
C22 Si2 C21 106.33(8)
C24 N2 Si2 119.03(10)
C24 N2 V1 116.20(10)
Si2 N2 V1 124.66(7)
N3 Si3 C32 111.13(7)
N3 Si3 C33 111.54(7)
C32 Si3 C33 110.85(8)
N3 Si3 C31 108.93(7)
C32 Si3 C31 107.01(8)
C33 Si3 C31 107.18(7)
C34 N3 Si3 117.15(10)
C34 N3 V1 116.35(9)
Si3 N3 V1 126.07(7)
C35 N11 C15 112.67(12)
C35 N11 C25 113.13(11)
C15 N11 C25 112.49(11)
C35 N11 V1 106.05(8)
C15 N11 V1 105.75(8)
C25 N11 V1 106.01(8)
N1 C14 C15 108.74(12)
N11 C15 C14 106.93(12)
N2 C24 C25 108.37(12)
N11 C25 C24 107.14(12)
N3 C34 C35 107.56(12)
N11 C35 C34 106.99(12)

loop_
_geom_bond_atom_site_label_1
_geom_bond_atom_site_label_2
_geom_bond_distance
V1 N3 1.8903(13)
V1 N1 1.8926(12)
V1 N2 1.8950(12)
V1 S1 2.0707(5)
V1 N11 2.3786(12)
Si1 N1 1.7496(12)
Si1 C13 1.8618(17)
Si1 C11 1.8706(16)
Si1 C12 1.8707(16)
N1 C14 1.4743(17)
Si2 N2 1.7494(13)
Si2 C23 1.8637(17)
Si2 C22 1.8651(16)
Si2 C21 1.8777(16)
N2 C24 1.4712(19)
Si3 N3 1.7448(13)
Si3 C32 1.8643(17)
Si3 C33 1.8680(16)
Si3 C31 1.8732(17)
N3 C34 1.4748(19)
N11 C35 1.4700(19)
N11 C15 1.4709(17)
N11 C25 1.4726(19)
C14 C15 1.509(2)
C24 C25 1.511(2)
C34 C35 1.512(2)
